data_7110926
loop_
_publ_author_name
'Carlucci, Lucia'
'Ciani, Gianfranco'
'Proserpio, Davide M.'
'Rizzato, Silvia'

_publ_section_title
;
 Chiral packing of chiral quintuple layers polycatenated to give a
 three-dimensional network in the coordination polymer
 [Co5(bpe)9(H2O)8(SO4)4](SO4)&#x00B7;14H2O [bpe =
 1,2-bis(4-pyridyl)ethane]
;
_journal_issue 14
_journal_name_full 'Chemical Communications'
_journal_page_first 1319
_journal_paper_doi 10.1039/b002021o
_journal_year 2000
_chemical_formula_sum 'C108 H152 Co5 N18 O42 S5'
_chemical_formula_weight 2829.43
_space_group_IT_number 152
_symmetry_cell_setting trigonal
_symmetry_space_group_name_Hall 'P 31 2"'
_symmetry_space_group_name_H-M 'P 31 2 1'
_atom_sites_solution_hydrogens geom
_atom_sites_solution_primary direct
_atom_sites_solution_secondary difmap
_cell_angle_alpha 90.00
_cell_angle_beta 90.00
_cell_angle_gamma 120.00
_cell_formula_units_Z 3
_cell_length_a 13.690(2)
_cell_length_b 13.690(2)
_cell_length_c 63.880(9)
_cell_measurement_reflns_used 8192
_cell_measurement_temperature 293(2)
_cell_measurement_theta_max 24
_cell_measurement_theta_min 2
_cell_volume 10368(3)
_computing_molecular_graphics SCHAKAL
_computing_structure_refinement 'SHELXL-97 (Sheldrick, 1997)'
_computing_structure_solution SIR97
_diffrn_ambient_temperature 293(2)
_diffrn_detector_type CCD_plate
_diffrn_measured_fraction_theta_full 0.997
_diffrn_measured_fraction_theta_max 0.997
_diffrn_measurement_device SMART
_diffrn_measurement_method omega-scan
_diffrn_radiation_monochromator graphite
_diffrn_radiation_source 'fine-focus sealed tube'
_diffrn_radiation_type MoK\a
_diffrn_radiation_wavelength 0.71073
_diffrn_reflns_av_R_equivalents 0.043
_diffrn_reflns_av_sigmaI/netI 0.029
_diffrn_reflns_limit_h_max 7
_diffrn_reflns_limit_h_min -15
_diffrn_reflns_limit_k_max 15
_diffrn_reflns_limit_k_min 0
_diffrn_reflns_limit_l_max 71
_diffrn_reflns_limit_l_min 0
_diffrn_reflns_number 61444
_diffrn_reflns_theta_full 23.32
_diffrn_reflns_theta_max 23.32
_diffrn_reflns_theta_min 1.72
_diffrn_standards_decay_% 5.4
_exptl_absorpt_coefficient_mu 0.745
_exptl_absorpt_correction_T_max 1.00
_exptl_absorpt_correction_T_min 0.82
_exptl_absorpt_correction_type sadabs
_exptl_crystal_colour pink
_exptl_crystal_density_diffrn 1.359
_exptl_crystal_density_method 'not measured'
_exptl_crystal_description 'trigonal plate'
_exptl_crystal_F_000 4431
_exptl_crystal_size_max 0.12
_exptl_crystal_size_mid 0.12
_exptl_crystal_size_min 0.06
_refine_diff_density_max 1.703
_refine_diff_density_min -0.701
_refine_diff_density_rms 0.146
_refine_ls_abs_structure_details 'Flack H D (1983), Acta Cryst. A39, 876-881'
_refine_ls_abs_structure_Flack 0.09(3)
_refine_ls_extinction_method none
_refine_ls_goodness_of_fit_all 1.133
_refine_ls_hydrogen_treatment mixed
_refine_ls_matrix_type full
_refine_ls_number_parameters 799
_refine_ls_number_reflns 9999
_refine_ls_number_restraints 330
_refine_ls_restrained_S_all 1.131
_refine_ls_R_factor_all 0.0921
_refine_ls_R_factor_obs 0.0880
_refine_ls_shift/su_max 0.008
_refine_ls_shift/su_mean 0.001
_refine_ls_structure_factor_coef Fsqd
_refine_ls_weighting_details 'calc w=1/[\s^2^(Fo^2^)+(0.1510P)^2^+35.9190P] where P=(Fo^2^+2Fc^2^)/3'
_refine_ls_weighting_scheme calc
_refine_ls_wR_factor_all 0.2489
_refine_ls_wR_factor_obs 0.2458
_reflns_number_observed 9343
_reflns_number_total 9999
_reflns_observed_criterion >2sigma(I)
_cod_data_source_file b002021osup1.cif
_cod_data_source_block 1
_cod_depositor_comments
;
The following automatic conversions were performed:

'_symmetry_cell_setting' value 'Trigonal' changed to 'trigonal'
according to /home/saulius/struct/CIF-dictionaries/cif_core.dic
dictionary named 'cif_core.dic' version 2.4.2 from 2011-04-26.

Automatic conversion script
Id: cif_fix_values 1891 2012-01-12 08:04:46Z andrius 
;
_cod_original_sg_symbol_H-M 'P 31 2 1 (152)'
_cod_database_code 7110926
_exptl_absorpt_correction_nazim 6.12
_diffrn_measurement_domega 0.30
_diffrn_measurement_rtime 30

loop_
_symmetry_equiv_pos_as_xyz
'x, y, z'
'-y, x-y, z+1/3'
'-x+y, -x, z+2/3'
'x-y, -y, -z+2/3'
'-x, -x+y, -z+1/3'
'y, x, -z'

loop_
_atom_site_label
_atom_site_type_symbol
_atom_site_fract_x
_atom_site_fract_y
_atom_site_fract_z
_atom_site_U_iso_or_equiv
_atom_site_adp_type
_atom_site_occupancy
_atom_site_symmetry_multiplicity
_atom_site_calc_flag
_atom_site_refinement_flags
Co1 Co 0.24117(12) 0.0000 0.3333 0.0370(4) Uani 1 2 d S
Co2 Co 0.41821(10) 0.47851(9) 0.141383(17) 0.0314(3) Uani 1 1 d .
Co3 Co 0.14197(11) 0.48895(10) -0.062405(17) 0.0327(3) Uani 1 1 d .
O21L O 0.3366(6) 0.5725(6) 0.15121(10) 0.0494(16) Uani 1 1 d .
O31L O -0.0316(6) 0.4179(6) -0.05547(12) 0.0506(18) Uani 1 1 d .
O32L O 0.3117(6) 0.5627(6) -0.07214(10) 0.0424(15) Uani 1 1 d .
O33L O 0.0903(6) 0.4597(7) -0.09465(10) 0.0519(18) Uani 1 1 d .
N1 N -0.5998(6) 0.0000 0.3333 0.0398(17) Uani 1 2 d SGU
C11 C -0.5089(6) 0.0591(6) 0.34707(11) 0.0392(19) Uani 0.50 1 d PGU
H11 H -0.5152 0.0995 0.3582 0.047 Uiso 0.50 1 calc PR
C12 C -0.4089(7) 0.0573(11) 0.34398(16) 0.039(2) Uani 0.50 1 d PGU
H12 H -0.3483 0.0966 0.3530 0.047 Uiso 0.50 1 calc PR
C13 C -0.3998(9) -0.0038(12) 0.32733(16) 0.0404(19) Uani 0.50 1 d PGDU
C14 C -0.4907(9) -0.0629(11) 0.31376(15) 0.0402(19) Uani 0.50 1 d PGU
H14 H -0.4847 -0.1035 0.3027 0.048 Uiso 0.50 1 calc PR
C15 C -0.5907(7) -0.0610(6) 0.31685(10) 0.0397(18) Uani 0.50 1 d PGU
H15 H -0.6514 -0.1007 0.3078 0.048 Uiso 0.50 1 calc PR
C1A C -0.2872(12) -0.0023(17) 0.3246(3) 0.035(4) Uani 0.50 1 d PDU
H1A1 H -0.3008 -0.0659 0.3159 0.042 Uiso 0.50 1 calc PR
H1A2 H -0.2357 0.0658 0.3171 0.042 Uiso 0.50 1 calc PR
C2A C -0.2279(11) -0.0069(18) 0.3447(3) 0.037(5) Uani 0.50 1 d PDU
H2A1 H -0.2146 0.0556 0.3537 0.045 Uiso 0.50 1 calc PR
H2A2 H -0.2769 -0.0763 0.3522 0.045 Uiso 0.50 1 calc PR
N2 N 0.0816(5) 0.0000 0.3333 0.0373(15) Uani 1 2 d SGU
C21 C -0.0131(5) -0.0970(5) 0.33807(13) 0.0380(17) Uani 0.50 1 d PGU
H21 H -0.0110 -0.1637 0.3390 0.046 Uiso 0.50 1 calc PR
C22 C -0.1114(7) -0.0982(10) 0.34151(16) 0.0369(18) Uani 0.50 1 d PGU
H22 H -0.1764 -0.1656 0.3448 0.044 Uiso 0.50 1 calc PR
C23 C -0.1151(9) -0.0013(12) 0.34014(15) 0.0368(18) Uani 0.50 1 d PGDU
C24 C -0.0204(10) 0.0969(10) 0.33531(17) 0.0370(18) Uani 0.50 1 d PGU
H24 H -0.0230 0.1634 0.3344 0.044 Uiso 0.50 1 calc PR
C25 C 0.0779(8) 0.0981(6) 0.33187(13) 0.0378(17) Uani 0.50 1 d PGU
H25 H 0.1428 0.1654 0.3285 0.045 Uiso 0.50 1 calc PR
N3 N 0.2827(7) 0.0693(7) 0.30169(12) 0.0411(19) Uani 1 1 d .
C31 C 0.3743(9) 0.1735(8) 0.29781(14) 0.042(2) Uani 1 1 d .
H31 H 0.4179 0.2136 0.3093 0.050 Uiso 1 1 calc R
C32 C 0.4062(10) 0.2222(9) 0.27915(14) 0.047(2) Uani 1 1 d .
H32 H 0.4681 0.2946 0.2779 0.057 Uiso 1 1 calc R
C33 C 0.3450(11) 0.1627(9) 0.26119(14) 0.048(3) Uani 1 1 d .
C34 C 0.2555(9) 0.0594(10) 0.26440(16) 0.050(3) Uani 1 1 d .
H34 H 0.2126 0.0169 0.2531 0.060 Uiso 1 1 calc R
C35 C 0.2265(9) 0.0153(9) 0.28493(15) 0.046(2) Uani 1 1 d .
H35 H 0.1639 -0.0562 0.2866 0.055 Uiso 1 1 calc R
C1B C 0.3764(12) 0.2113(9) 0.23967(17) 0.059(3) Uani 1 1 d .
H1B1 H 0.4282 0.1896 0.2338 0.071 Uiso 1 1 calc R
H1B2 H 0.3088 0.1763 0.2311 0.071 Uiso 1 1 calc R
C2B C 0.428(2) 0.3336(11) 0.2375(2) 0.120(8) Uani 1 1 d .
H2B1 H 0.5054 0.3688 0.2423 0.143 Uiso 1 1 calc R
H2B2 H 0.3884 0.3592 0.2466 0.143 Uiso 1 1 calc R
N4 N 0.4226(7) 0.4417(6) 0.17417(12) 0.0403(19) Uani 1 1 d .
C41 C 0.5103(11) 0.4327(10) 0.18161(15) 0.059(3) Uani 1 1 d .
H41 H 0.5715 0.4503 0.1729 0.070 Uiso 1 1 calc R
C42 C 0.5105(15) 0.3977(12) 0.20183(18) 0.077(4) Uani 1 1 d .
H42 H 0.5715 0.3911 0.2063 0.092 Uiso 1 1 calc R
C43 C 0.4266(19) 0.3732(10) 0.21524(17) 0.091(6) Uani 1 1 d .
C44 C 0.3406(15) 0.3840(10) 0.20737(19) 0.076(5) Uani 1 1 d .
H44 H 0.2797 0.3661 0.2161 0.091 Uiso 1 1 calc R
C45 C 0.3361(10) 0.4209(10) 0.18653(17) 0.060(3) Uani 1 1 d .
H45 H 0.2765 0.4298 0.1820 0.072 Uiso 1 1 calc R
N5 N 0.5843(7) 0.6306(6) 0.14304(10) 0.0373(18) Uani 1 1 d .
C51 C 0.5972(9) 0.7187(9) 0.1554(2) 0.058(3) Uani 1 1 d .
H51 H 0.5378 0.7106 0.1637 0.070 Uiso 1 1 calc R
C52 C 0.6999(9) 0.8202(9) 0.15544(18) 0.057(3) Uani 1 1 d .
H52 H 0.7053 0.8791 0.1635 0.068 Uiso 1 1 calc R
C53 C 0.7894(9) 0.8377(8) 0.14474(16) 0.048(3) Uani 1 1 d .
C54 C 0.7724(10) 0.7439(10) 0.13201(17) 0.058(3) Uani 1 1 d .
H54 H 0.8306 0.7495 0.1236 0.070 Uiso 1 1 calc R
C55 C 0.6708(8) 0.6470(8) 0.13226(16) 0.040(2) Uani 1 1 d .
H55 H 0.6631 0.5877 0.1240 0.049 Uiso 1 1 calc R
C1C C 0.9007(10) 0.9447(11) 0.14625(19) 0.071(4) Uani 1 1 d .
H1C1 H 0.9587 0.9258 0.1493 0.085 Uiso 1 1 calc R
H1C2 H 0.8980 0.9885 0.1579 0.085 Uiso 1 1 calc R
C2C C 0.9348(11) 1.0185(11) 0.1264(2) 0.068(3) Uani 1 1 d .
H2C1 H 0.9398 0.9761 0.1147 0.082 Uiso 1 1 calc R
H2C2 H 0.8769 1.0374 0.1232 0.082 Uiso 1 1 calc R
N6 N 1.2517(6) 1.3232(7) 0.13688(12) 0.0413(19) Uani 1 1 d .
C61 C 1.1525(9) 1.3194(9) 0.1412(2) 0.062(3) Uani 1 1 d .
H61 H 1.1535 1.3836 0.1463 0.075 Uiso 1 1 calc R
C62 C 1.0477(9) 1.2191(11) 0.1382(2) 0.070(4) Uani 1 1 d .
H62 H 0.9811 1.2163 0.1423 0.084 Uiso 1 1 calc R
C63 C 1.0441(10) 1.1235(9) 0.12907(17) 0.058(3) Uani 1 1 d .
C64 C 1.1458(9) 1.1319(9) 0.12486(18) 0.051(3) Uani 1 1 d .
H64 H 1.1477 1.0711 0.1188 0.062 Uiso 1 1 calc R
C65 C 1.2466(8) 1.2299(8) 0.1295(2) 0.053(3) Uani 1 1 d .
H65 H 1.3139 1.2301 0.1273 0.063 Uiso 1 1 calc R
N7 N 0.4009(7) 0.5085(7) 0.10839(12) 0.0389(18) Uani 1 1 d .
C71 C 0.3110(12) 0.5218(12) 0.10155(18) 0.066(3) Uani 1 1 d .
H71 H 0.2616 0.5211 0.1116 0.079 Uiso 1 1 calc R
C72 C 0.2914(10) 0.5351(11) 0.08186(18) 0.061(3) Uani 1 1 d .
H72 H 0.2311 0.5455 0.0786 0.073 Uiso 1 1 calc R
C73 C 0.3610(9) 0.5336(10) 0.06567(15) 0.046(2) Uani 1 1 d .
C74 C 0.4520(9) 0.5206(9) 0.07260(16) 0.048(3) Uani 1 1 d .
H74 H 0.5025 0.5197 0.0630 0.058 Uiso 1 1 calc R
C75 C 0.4652(8) 0.5096(8) 0.09321(14) 0.039(2) Uani 1 1 d .
H75 H 0.5266 0.5019 0.0970 0.046 Uiso 1 1 calc R
C1D C 0.3453(11) 0.5420(13) 0.04330(16) 0.066(3) Uani 1 1 d .
H1D1 H 0.3192 0.4682 0.0372 0.079 Uiso 1 1 calc R
H1D2 H 0.4186 0.5926 0.0373 0.079 Uiso 1 1 calc R
C2D C 0.2644(14) 0.5825(15) 0.03637(17) 0.079(5) Uani 1 1 d .
H2D1 H 0.1964 0.5452 0.0448 0.095 Uiso 1 1 calc R
H2D2 H 0.2995 0.6630 0.0389 0.095 Uiso 1 1 calc R
N8 N 0.1848(7) 0.5166(7) -0.02979(12) 0.0400(19) Uani 1 1 d .
C81 C 0.2746(9) 0.6146(8) -0.02300(13) 0.040(2) Uani 1 1 d .
H81 H 0.3177 0.6690 -0.0329 0.048 Uiso 1 1 calc R
C82 C 0.3061(10) 0.6382(9) -0.00181(18) 0.055(3) Uani 1 1 d .
H82 H 0.3723 0.7031 0.0020 0.065 Uiso 1 1 calc R
C83 C 0.2333(11) 0.5593(12) 0.01373(17) 0.060(3) Uani 1 1 d .
C84 C 0.1426(11) 0.4592(11) 0.00633(17) 0.059(3) Uani 1 1 d .
H84 H 0.0949 0.4035 0.0157 0.071 Uiso 1 1 calc R
C85 C 0.1234(8) 0.4426(8) -0.01557(15) 0.041(2) Uani 1 1 d .
H85 H 0.0632 0.3744 -0.0201 0.049 Uiso 1 1 calc R
N9 N 0.1261(7) 0.3235(7) -0.06187(13) 0.044(2) Uani 1 1 d .
C91 C 0.0374(10) 0.2284(9) -0.0545(2) 0.062(3) Uani 1 1 d .
H91 H -0.0218 0.2330 -0.0484 0.074 Uiso 1 1 calc R
C92 C 0.0300(12) 0.1222(10) -0.0557(3) 0.080(4) Uani 1 1 d .
H92 H -0.0332 0.0593 -0.0502 0.096 Uiso 1 1 calc R
C93 C 0.1111(12) 0.1099(10) -0.0643(2) 0.069(3) Uani 1 1 d .
C94 C 0.2064(12) 0.2081(9) -0.0702(2) 0.070(4) Uani 1 1 d .
H94 H 0.2685 0.2039 -0.0749 0.084 Uiso 1 1 calc R
C95 C 0.2136(11) 0.3101(10) -0.06957(19) 0.060(3) Uani 1 1 d .
H95 H 0.2788 0.3730 -0.0744 0.072 Uiso 1 1 calc R
C1E C 0.0984(12) -0.0072(10) -0.0663(3) 0.088(5) Uani 1 1 d .
H1E1 H 0.0473 -0.0559 -0.0555 0.105 Uiso 1 1 calc R
H1E2 H 0.0648 -0.0389 -0.0798 0.105 Uiso 1 1 calc R
C2E C 0.2037(12) -0.0059(11) -0.0645(3) 0.081(4) Uani 1 1 d .
H2E1 H 0.2410 0.0317 -0.0516 0.098 Uiso 1 1 calc R
H2E2 H 0.2524 0.0362 -0.0761 0.098 Uiso 1 1 calc R
N10 N 0.1596(7) -0.3450(7) -0.06372(12) 0.0383(19) Uani 1 1 d .
C101 C 0.1124(9) -0.3112(9) -0.04939(15) 0.041(2) Uani 1 1 d .
H101 H 0.0694 -0.3616 -0.0389 0.050 Uiso 1 1 calc R
C102 C 0.1239(11) -0.2047(9) -0.04930(19) 0.058(3) Uani 1 1 d .
H102 H 0.0900 -0.1848 -0.0388 0.070 Uiso 1 1 calc R
C103 C 0.1848(10) -0.1291(9) -0.0646(2) 0.058(3) Uani 1 1 d .
C104 C 0.2295(11) -0.1661(9) -0.0795(2) 0.058(3) Uani 1 1 d .
H104 H 0.2686 -0.1184 -0.0906 0.070 Uiso 1 1 calc R
C105 C 0.2190(10) -0.2718(9) -0.07882(18) 0.052(3) Uani 1 1 d .
H105 H 0.2538 -0.2922 -0.0890 0.062 Uiso 1 1 calc R
S1 S 0.3438(3) 0.2730(3) 0.35218(5) 0.0619(8) Uani 1 1 d D
O11 O 0.3257(6) 0.1615(5) 0.34623(10) 0.0523(18) Uani 1 1 d D
O12 O 0.3427(8) 0.3390(8) 0.33433(14) 0.088(3) Uani 1 1 d D
O13 O 0.4564(8) 0.3362(9) 0.36257(17) 0.114(4) Uani 1 1 d D
O14 O 0.2572(9) 0.2576(10) 0.36764(17) 0.118(5) Uani 1 1 d D
S2 S 0.5642(2) 0.3305(2) 0.13066(3) 0.0432(6) Uani 1 1 d D
O21 O 0.4986(6) 0.3879(6) 0.13344(10) 0.0470(16) Uani 1 1 d D
O22 O 0.6384(7) 0.3500(7) 0.14849(11) 0.070(2) Uani 1 1 d D
O23 O 0.4825(8) 0.2069(6) 0.12835(13) 0.077(3) Uani 1 1 d D
O24 O 0.6316(6) 0.3725(7) 0.11161(10) 0.070(2) Uani 1 1 d D
S3 S 0.1080(14) 0.6144(13) 0.1239(2) 0.178(6) Uiso 0.50 1 d PD
O31 O 0.210(2) 0.701(2) 0.1128(5) 0.27(3) Uiso 0.50 1 d PD
O32 O 0.036(2) 0.525(2) 0.1084(4) 0.161(12) Uiso 0.50 1 d PD
O33 O 0.1441(18) 0.5680(18) 0.1407(3) 0.101(7) Uiso 0.50 1 d PD
O34 O 0.044(3) 0.666(3) 0.1322(5) 0.22(2) Uiso 0.50 1 d PD
O1W O 0.4435(9) 0.8905(9) 0.01973(15) 0.083(3) Uiso 1 1 d .
O2W O 0.858(3) 0.340(3) 0.1359(4) 0.261(12) Uiso 1 1 d .
O3W O 0.826(3) 0.554(2) 0.1619(4) 0.255(12) Uiso 1 1 d .
O4W O 0.369(3) 0.918(3) -0.0370(5) 0.277(13) Uiso 1 1 d .
O5W O 0.5638(19) 0.8324(19) -0.0992(3) 0.192(8) Uiso 1 1 d .
O6W O 0.2335(13) 0.8479(13) 0.0032(2) 0.128(5) Uiso 1 1 d .
O7W O 0.5062(12) 0.7320(12) -0.0585(2) 0.123(4) Uiso 1 1 d .

loop_
_atom_site_aniso_label
_atom_site_aniso_U_11
_atom_site_aniso_U_22
_atom_site_aniso_U_33
_atom_site_aniso_U_23
_atom_site_aniso_U_13
_atom_site_aniso_U_12
Co1 0.0287(6) 0.0532(11) 0.0372(9) 0.0168(8) 0.0084(4) 0.0266(6)
Co2 0.0316(6) 0.0268(6) 0.0263(6) 0.0022(5) 0.0015(5) 0.0076(5)
Co3 0.0427(7) 0.0302(6) 0.0327(6) 0.0002(5) -0.0008(5) 0.0239(6)
O21L 0.052(4) 0.050(4) 0.044(4) -0.006(3) 0.007(3) 0.025(4)
O31L 0.054(4) 0.048(4) 0.065(4) -0.006(3) -0.007(4) 0.037(4)
O32L 0.047(4) 0.041(4) 0.048(4) 0.000(3) 0.002(3) 0.028(3)
O33L 0.049(4) 0.071(5) 0.037(4) -0.005(3) -0.004(3) 0.031(4)
N1 0.029(3) 0.047(4) 0.050(4) 0.018(3) 0.0090(16) 0.0233(19)
C11 0.029(3) 0.046(4) 0.051(4) 0.017(3) 0.009(2) 0.025(2)
C12 0.029(3) 0.046(4) 0.051(4) 0.017(4) 0.010(3) 0.025(3)
C13 0.030(3) 0.046(4) 0.051(4) 0.017(4) 0.010(3) 0.024(3)
C14 0.030(3) 0.046(4) 0.051(4) 0.017(4) 0.009(3) 0.025(3)
C15 0.029(3) 0.046(4) 0.051(4) 0.017(3) 0.009(2) 0.025(3)
C1A 0.034(11) 0.045(11) 0.035(9) 0.003(9) -0.014(8) 0.026(10)
C2A 0.019(10) 0.053(12) 0.045(10) -0.016(9) -0.003(8) 0.022(10)
N2 0.032(2) 0.054(3) 0.033(3) 0.008(3) 0.0038(16) 0.0271(17)
C21 0.032(3) 0.055(4) 0.034(4) 0.007(3) 0.003(2) 0.026(2)
C22 0.031(3) 0.054(4) 0.034(4) 0.007(4) 0.002(3) 0.027(3)
C23 0.031(3) 0.054(4) 0.034(4) 0.008(4) 0.003(3) 0.028(3)
C24 0.031(3) 0.054(4) 0.035(4) 0.008(4) 0.003(3) 0.029(3)
C25 0.032(3) 0.055(4) 0.035(4) 0.007(3) 0.003(2) 0.028(2)
N3 0.041(5) 0.055(5) 0.038(4) 0.009(4) 0.008(4) 0.032(4)
C31 0.053(6) 0.044(6) 0.031(5) 0.001(4) 0.005(4) 0.026(5)
C32 0.062(7) 0.051(6) 0.033(5) 0.007(5) 0.014(5) 0.031(5)
C33 0.086(8) 0.045(6) 0.029(5) -0.002(4) -0.004(5) 0.045(6)
C34 0.054(6) 0.056(7) 0.035(5) 0.005(5) 0.000(5) 0.024(6)
C35 0.050(6) 0.038(5) 0.046(6) 0.015(5) 0.006(5) 0.020(5)
C1B 0.094(9) 0.047(6) 0.050(6) 0.003(5) 0.010(6) 0.046(7)
C2B 0.25(3) 0.045(7) 0.045(7) -0.002(6) -0.022(11) 0.062(12)
N4 0.053(5) 0.028(4) 0.032(4) 0.004(3) 0.004(4) 0.015(4)
C41 0.084(9) 0.054(7) 0.033(5) 0.005(5) -0.003(5) 0.031(7)
C42 0.139(14) 0.077(9) 0.035(7) -0.003(6) -0.018(8) 0.070(10)
C43 0.22(2) 0.038(6) 0.020(6) -0.003(5) -0.002(9) 0.066(10)
C44 0.126(13) 0.044(7) 0.035(7) 0.011(5) 0.043(7) 0.026(8)
C45 0.061(7) 0.057(7) 0.046(6) 0.005(5) 0.023(6) 0.017(6)
N5 0.049(5) 0.030(4) 0.020(3) -0.008(3) -0.005(3) 0.010(4)
C51 0.042(6) 0.035(6) 0.079(8) -0.015(5) 0.002(6) 0.005(5)
C52 0.045(7) 0.043(6) 0.066(7) -0.018(5) -0.010(6) 0.009(5)
C53 0.040(6) 0.033(5) 0.051(6) -0.003(4) -0.014(5) 0.004(4)
C54 0.050(7) 0.063(7) 0.052(6) 0.004(5) -0.001(5) 0.020(6)
C55 0.040(6) 0.029(5) 0.051(6) -0.004(4) 0.004(5) 0.016(4)
C1C 0.048(7) 0.071(8) 0.055(7) 0.000(6) -0.004(6) 0.001(7)
C2C 0.065(8) 0.052(7) 0.074(8) 0.000(6) -0.004(6) 0.018(6)
N6 0.031(4) 0.037(5) 0.040(4) 0.004(4) 0.007(3) 0.006(4)
C61 0.040(6) 0.027(6) 0.090(9) -0.004(6) 0.002(6) -0.006(5)
C62 0.030(6) 0.058(8) 0.105(10) -0.013(7) -0.002(6) 0.009(6)
C63 0.051(7) 0.043(6) 0.046(6) 0.008(5) -0.010(5) -0.001(5)
C64 0.042(6) 0.030(5) 0.068(7) -0.012(5) -0.009(5) 0.006(5)
C65 0.023(5) 0.028(5) 0.089(8) -0.007(5) 0.003(5) -0.001(4)
N7 0.040(5) 0.036(4) 0.036(4) 0.002(3) -0.004(4) 0.015(4)
C71 0.077(8) 0.092(9) 0.046(6) 0.003(6) 0.015(6) 0.055(8)
C72 0.057(7) 0.098(10) 0.057(7) 0.004(6) -0.010(5) 0.060(7)
C73 0.046(6) 0.057(7) 0.042(5) 0.013(5) -0.001(5) 0.031(5)
C74 0.039(6) 0.059(6) 0.043(6) 0.009(5) 0.007(4) 0.022(5)
C75 0.041(5) 0.049(6) 0.035(5) 0.001(4) -0.001(4) 0.030(5)
C1D 0.072(8) 0.100(10) 0.035(6) -0.014(6) -0.014(5) 0.049(8)
C2D 0.122(12) 0.136(13) 0.033(6) 0.000(7) -0.009(7) 0.104(12)
N8 0.053(5) 0.041(5) 0.035(4) 0.000(4) -0.002(4) 0.030(4)
C81 0.056(6) 0.037(5) 0.027(5) 0.003(4) 0.002(4) 0.023(5)
C82 0.061(7) 0.041(6) 0.066(7) -0.012(5) -0.017(6) 0.029(6)
C83 0.080(9) 0.091(9) 0.038(6) -0.011(6) -0.018(6) 0.065(8)
C84 0.068(8) 0.066(8) 0.050(6) 0.019(6) 0.005(6) 0.039(7)
C85 0.043(5) 0.032(5) 0.044(5) -0.005(4) -0.014(4) 0.017(5)
N9 0.049(5) 0.033(4) 0.050(5) -0.001(4) 0.008(4) 0.021(4)
C91 0.043(6) 0.033(6) 0.109(10) -0.007(6) 0.014(6) 0.018(5)
C92 0.057(8) 0.034(6) 0.146(14) 0.013(7) 0.009(8) 0.020(6)
C93 0.069(8) 0.041(7) 0.096(9) -0.003(6) 0.005(7) 0.026(6)
C94 0.079(9) 0.030(6) 0.113(11) 0.013(6) 0.030(8) 0.036(6)
C95 0.067(8) 0.052(7) 0.075(8) 0.010(6) 0.025(6) 0.041(6)
C1E 0.072(9) 0.023(6) 0.169(16) 0.009(8) 0.003(10) 0.024(6)
C2E 0.078(9) 0.044(7) 0.130(12) 0.032(7) 0.040(8) 0.037(7)
N10 0.053(5) 0.046(5) 0.032(4) 0.003(3) -0.001(4) 0.036(4)
C101 0.051(6) 0.047(6) 0.041(5) 0.006(4) 0.005(5) 0.035(5)
C102 0.084(9) 0.035(6) 0.069(7) -0.005(5) 0.002(6) 0.039(6)
C103 0.062(7) 0.035(6) 0.095(9) 0.012(6) 0.019(6) 0.038(6)
C104 0.076(8) 0.034(6) 0.076(8) 0.015(5) 0.012(6) 0.036(6)
C105 0.067(7) 0.050(6) 0.057(7) 0.014(5) 0.014(5) 0.044(6)
S1 0.0541(18) 0.0613(19) 0.0640(18) 0.0022(15) -0.0036(14) 0.0240(15)
O11 0.065(5) 0.053(4) 0.051(4) 0.014(3) 0.006(4) 0.039(4)
O12 0.086(7) 0.078(6) 0.106(7) 0.033(6) 0.001(6) 0.046(6)
O13 0.096(8) 0.099(8) 0.102(8) 0.002(6) -0.053(7) 0.016(7)
O14 0.123(10) 0.135(10) 0.130(10) 0.012(8) 0.065(8) 0.089(9)
S2 0.0570(16) 0.0456(14) 0.0332(11) 0.0007(10) 0.0005(11) 0.0303(13)
O21 0.042(4) 0.046(4) 0.054(4) 0.005(3) 0.000(3) 0.023(3)
O22 0.086(6) 0.065(5) 0.060(5) -0.004(4) -0.028(4) 0.038(5)
O23 0.108(8) 0.043(4) 0.069(5) -0.001(4) 0.018(5) 0.029(5)
O24 0.062(5) 0.084(6) 0.043(4) -0.007(4) 0.008(4) 0.020(5)

loop_
_atom_type_symbol
_atom_type_description
_atom_type_scat_dispersion_real
_atom_type_scat_dispersion_imag
_atom_type_scat_source
C C 0.0033 0.0016 'International Tables Vol C Tables 4.2.6.8 and 6.1.1.4'
H H 0.0000 0.0000 'International Tables Vol C Tables 4.2.6.8 and 6.1.1.4'
N N 0.0061 0.0033 'International Tables Vol C Tables 4.2.6.8 and 6.1.1.4'
O O 0.0106 0.0060 'International Tables Vol C Tables 4.2.6.8 and 6.1.1.4'
S S 0.1246 0.1234 'International Tables Vol C Tables 4.2.6.8 and 6.1.1.4'
Co Co 0.3494 0.9721 'International Tables Vol C Tables 4.2.6.8 and 6.1.1.4'

loop_
_geom_angle_atom_site_label_1
_geom_angle_atom_site_label_2
_geom_angle_atom_site_label_3
_geom_angle
_geom_angle_site_symmetry_1
_geom_angle_site_symmetry_3
O11 Co1 O11 177.2(4) 4 .
O11 Co1 N1 88.6(2) 4 1_655
O11 Co1 N1 88.6(2) . 1_655
O11 Co1 N3 88.8(3) 4 .
O11 Co1 N3 91.1(3) . .
N1 Co1 N3 87.5(2) 1_655 .
O11 Co1 N3 91.1(3) 4 4
O11 Co1 N3 88.8(3) . 4
N1 Co1 N3 87.5(2) 1_655 4
N3 Co1 N3 175.1(4) . 4
O11 Co1 N2 91.4(2) 4 .
O11 Co1 N2 91.4(2) . .
N1 Co1 N2 180.0 1_655 .
N3 Co1 N2 92.5(2) . .
N3 Co1 N2 92.5(2) 4 .
O21 Co2 N4 90.7(3) . .
O21 Co2 O21L 177.3(3) . .
N4 Co2 O21L 86.6(3) . .
O21 Co2 N7 90.9(3) . .
N4 Co2 N7 176.0(3) . .
O21L Co2 N7 91.8(3) . .
O21 Co2 N5 88.3(3) . .
N4 Co2 N5 92.2(3) . .
O21L Co2 N5 91.2(3) . .
N7 Co2 N5 91.5(3) . .
O21 Co2 N6 89.6(3) . 1_445
N4 Co2 N6 92.1(3) . 1_445
O21L Co2 N6 91.1(3) . 1_445
N7 Co2 N6 84.2(3) . 1_445
N5 Co2 N6 175.3(3) . 1_445
O32L Co3 O31L 174.7(3) . .
O32L Co3 N8 93.6(3) . .
O31L Co3 N8 91.3(3) . .
O32L Co3 O33L 89.3(3) . .
O31L Co3 O33L 85.7(3) . .
N8 Co3 O33L 177.0(3) . .
O32L Co3 N10 88.2(3) . 1_565
O31L Co3 N10 90.0(3) . 1_565
N8 Co3 N10 88.6(3) . 1_565
O33L Co3 N10 90.7(3) . 1_565
O32L Co3 N9 90.9(3) . .
O31L Co3 N9 90.8(3) . .
N8 Co3 N9 92.6(3) . .
O33L Co3 N9 88.2(3) . .
N10 Co3 N9 178.6(3) 1_565 .
C15 N1 C11 120.1 . .
C15 N1 Co1 113.0(2) . 1_455
C11 N1 Co1 126.8(2) . 1_455
C12 C11 N1 119.8 . .
C13 C12 C11 120.0 . .
C14 C13 C12 120.0 . .
C14 C13 C1A 122.3(9) . .
C12 C13 C1A 117.7(9) . .
C13 C14 C15 120.0 . .
N1 C15 C14 120.1 . .
C2A C1A C13 116.8(14) . .
C23 C2A C1A 112.1(14) . .
C21 N2 C25 119.5 . .
C21 N2 Co1 118.0(3) . .
C25 N2 Co1 121.7(3) . .
N2 C21 C22 120.6 . .
C21 C22 C23 120.0 . .
C24 C23 C22 120.0 . .
C24 C23 C2A 122.2(11) . .
C22 C23 C2A 117.8(11) . .
C23 C24 C25 120.0 . .
C24 C25 N2 119.9 . .
C35 N3 C31 114.4(8) . .
C35 N3 Co1 124.0(7) . .
C31 N3 Co1 121.6(6) . .
C32 C31 N3 125.8(10) . .
C31 C32 C33 119.1(11) . .
C34 C33 C32 116.6(9) . .
C34 C33 C1B 121.1(10) . .
C32 C33 C1B 122.3(11) . .
C33 C34 C35 120.2(10) . .
N3 C35 C34 123.8(10) . .
C2B C1B C33 117.7(10) . .
C1B C2B C43 114.2(11) . .
C45 N4 C41 120.5(9) . .
C45 N4 Co2 119.9(8) . .
C41 N4 Co2 119.4(7) . .
N4 C41 C42 121.1(12) . .
C43 C42 C41 122.7(15) . .
C42 C43 C44 114.8(11) . .
C42 C43 C2B 121.8(19) . .
C44 C43 C2B 123.4(18) . .
C43 C44 C45 125.1(13) . .
N4 C45 C44 115.8(13) . .
C55 N5 C51 116.7(9) . .
C55 N5 Co2 124.6(6) . .
C51 N5 Co2 118.6(7) . .
N5 C51 C52 119.8(11) . .
C53 C52 C51 124.2(11) . .
C52 C53 C54 114.2(10) . .
C52 C53 C1C 122.9(11) . .
C54 C53 C1C 122.8(11) . .
C55 C54 C53 119.7(11) . .
N5 C55 C54 125.3(10) . .
C53 C1C C2C 114.6(10) . .
C63 C2C C1C 111.9(10) . .
C65 N6 C61 117.6(9) . .
C65 N6 Co2 120.0(7) . 1_665
C61 N6 Co2 122.4(7) . 1_665
N6 C61 C62 121.1(12) . .
C63 C62 C61 120.3(12) . .
C64 C63 C62 116.2(10) . .
C64 C63 C2C 123.6(12) . .
C62 C63 C2C 119.9(12) . .
C63 C64 C65 121.1(11) . .
N6 C65 C64 123.4(10) . .
C75 N7 C71 113.5(8) . .
C75 N7 Co2 125.7(6) . .
C71 N7 Co2 120.7(7) . .
C72 C71 N7 124.6(10) . .
C71 C72 C73 120.8(10) . .
C72 C73 C74 114.5(9) . .
C72 C73 C1D 126.1(9) . .
C74 C73 C1D 119.4(10) . .
C75 C74 C73 119.8(10) . .
N7 C75 C74 126.9(9) . .
C73 C1D C2D 118.3(10) . .
C83 C2D C1D 112.6(10) . .
C85 N8 C81 117.2(8) . .
C85 N8 Co3 121.7(7) . .
C81 N8 Co3 121.1(6) . .
N8 C81 C82 123.7(9) . .
C81 C82 C83 118.3(10) . .
C84 C83 C82 116.5(10) . .
C84 C83 C2D 123.7(13) . .
C82 C83 C2D 119.4(13) . .
C83 C84 C85 119.6(10) . .
N8 C85 C84 124.4(9) . .
C91 N9 C95 114.6(9) . .
C91 N9 Co3 126.0(7) . .
C95 N9 Co3 119.4(7) . .
N9 C91 C92 123.0(11) . .
C93 C92 C91 121.4(13) . .
C92 C93 C94 115.9(12) . .
C92 C93 C1E 120.4(13) . .
C94 C93 C1E 123.7(13) . .
C95 C94 C93 122.9(12) . .
C94 C95 N9 121.7(12) . .
C2E C1E C93 113.1(13) . .
C1E C2E C103 111.1(11) . .
C101 N10 C105 117.1(8) . .
C101 N10 Co3 121.4(7) . 1_545
C105 N10 Co3 121.6(6) . 1_545
N10 C101 C102 123.3(10) . .
C103 C102 C101 120.1(11) . .
C104 C103 C102 116.0(10) . .
C104 C103 C2E 122.4(11) . .
C102 C103 C2E 121.6(11) . .
C103 C104 C105 122.5(11) . .
N10 C105 C104 121.0(10) . .
O12 S1 O11 113.1(5) . .
O12 S1 O14 110.8(6) . .
O11 S1 O14 108.6(5) . .
O12 S1 O13 108.4(6) . .
O11 S1 O13 107.8(6) . .
O14 S1 O13 108.0(6) . .
S1 O11 Co1 157.0(5) . .
O22 S2 O24 109.5(5) . .
O22 S2 O21 111.3(4) . .
O24 S2 O21 108.9(5) . .
O22 S2 O23 110.0(5) . .
O24 S2 O23 109.3(4) . .
O21 S2 O23 107.8(5) . .
S2 O21 Co2 171.8(5) . .
O33 S3 O34 110.7(11) . .
O33 S3 O31 108.2(11) . .
O34 S3 O31 109.5(11) . .
O33 S3 O32 111.1(11) . .
O34 S3 O32 109.0(11) . .
O31 S3 O32 108.3(11) . .

loop_
_geom_bond_atom_site_label_1
_geom_bond_atom_site_label_2
_geom_bond_distance
_geom_bond_site_symmetry_2
Co1 O11 2.085(7) 4
Co1 O11 2.085(7) .
Co1 N1 2.177(8) 1_655
Co1 N3 2.184(7) .
Co1 N3 2.184(7) 4
Co1 N2 2.185(7) .
Co2 O21 2.091(6) .
Co2 N4 2.162(7) .
Co2 O21L 2.177(7) .
Co2 N7 2.183(7) .
Co2 N5 2.187(8) .
Co2 N6 2.226(8) 1_445
Co3 O32L 2.112(7) .
Co3 O31L 2.116(7) .
Co3 N8 2.146(8) .
Co3 O33L 2.150(7) .
Co3 N10 2.164(8) 1_565
Co3 N9 2.165(8) .
N1 C15 1.387(6) .
N1 C11 1.403(6) .
N1 Co1 2.177(8) 1_455
C11 C12 1.396(6) .
C12 C13 1.396(6) .
C13 C14 1.396(6) .
C13 C1A 1.541(12) .
C14 C15 1.396(6) .
C1A C2A 1.538(12) .
C2A C23 1.536(11) .
N2 C21 1.347(6) .
N2 C25 1.372(6) .
C21 C22 1.356(6) .
C22 C23 1.356(6) .
C23 C24 1.356(6) .
C24 C25 1.356(6) .
N3 C35 1.310(13) .
N3 C31 1.372(13) .
C31 C32 1.329(13) .
C32 C33 1.414(15) .
C33 C34 1.345(16) .
C33 C1B 1.494(14) .
C34 C35 1.415(14) .
C1B C2B 1.462(16) .
C2B C43 1.525(17) .
N4 C45 1.331(14) .
N4 C41 1.353(15) .
C41 C42 1.378(16) .
C42 C43 1.33(2) .
C43 C44 1.36(2) .
C44 C45 1.436(19) .
N5 C55 1.289(13) .
N5 C51 1.377(14) .
C51 C52 1.398(15) .
C52 C53 1.317(16) .
C53 C54 1.437(16) .
C53 C1C 1.498(15) .
C54 C55 1.360(15) .
C1C C2C 1.539(17) .
C2C C63 1.477(16) .
N6 C65 1.331(14) .
N6 C61 1.361(15) .
N6 Co2 2.226(8) 1_665
C61 C62 1.418(16) .
C62 C63 1.411(18) .
C63 C64 1.365(17) .
C64 C65 1.393(14) .
N7 C75 1.305(12) .
N7 C71 1.401(15) .
C71 C72 1.318(16) .
C72 C73 1.413(15) .
C73 C74 1.414(15) .
C73 C1D 1.458(14) .
C74 C75 1.348(14) .
C1D C2D 1.531(17) .
C2D C83 1.496(15) .
N8 C85 1.307(12) .
N8 C81 1.360(13) .
C81 C82 1.408(14) .
C82 C83 1.438(17) .
C83 C84 1.394(18) .
C84 C85 1.421(15) .
N9 C91 1.345(14) .
N9 C95 1.389(14) .
C91 C92 1.409(16) .
C92 C93 1.32(2) .
C93 C94 1.378(18) .
C93 C1E 1.529(17) .
C94 C95 1.351(15) .
C1E C2E 1.44(2) .
C2E C103 1.572(15) .
N10 C101 1.331(12) .
N10 C105 1.335(13) .
N10 Co3 2.164(8) 1_545
C101 C102 1.386(14) .
C102 C103 1.362(17) .
C103 C104 1.361(17) .
C104 C105 1.382(14) .
S1 O12 1.460(7) .
S1 O11 1.468(7) .
S1 O14 1.475(8) .
S1 O13 1.494(8) .
S2 O22 1.459(7) .
S2 O24 1.460(7) .
S2 O21 1.470(6) .
S2 O23 1.497(7) .
S3 O33 1.458(12) .
S3 O34 1.478(13) .
S3 O31 1.481(13) .
S3 O32 1.497(12) .
